data_2219673
loop_
_publ_author_name
'Aghabozorg, Hossein'
'Ilaie, Neda'
'Heidari, Mohammad'
'Manteghi, Faranak'
'Pasdar, Hoda'

_publ_section_title
;<i>catena</i>-Poly[[[aquacadmium(II)]bis(\m-4-hydroxypyridine-2,6-dicarboxylato)[aquacadmium(II)]di-\m-aqua]
 tetrahydrate]
;
_journal_coeditor_code OM2258
_journal_issue 10
_journal_name_full 'Acta Crystallographica Section E'
_journal_page_first m1351
_journal_page_last m1352
_journal_paper_doi 10.1107/S1600536808030869
_journal_volume 64
_journal_year 2008
_chemical_formula_iupac '[Cd2 (C7 H3 N O5)2 (H2 O)4] , 4H2 O'
_chemical_formula_moiety 'C14 H14 Cd2 N2 O14 , 4H2 O'
_chemical_formula_sum 'C14 H22 Cd2 N2 O18'
_chemical_formula_weight 731.14
_chemical_name_systematic
;
catena-Poly[[[aquacadmium(II)]bis(\m-4-hydroxypyridine-2,6-
dicarboxylato)[aquacadmium(II)]di-\m-aqua] tetrahydrate]
;
_space_group_IT_number 2
_symmetry_cell_setting triclinic
_symmetry_space_group_name_Hall '-P 1'
_symmetry_space_group_name_H-M 'P -1'
_atom_sites_solution_hydrogens mixed
_atom_sites_solution_primary direct
_atom_sites_solution_secondary difmap
_audit_creation_method SHELXL97
_cell_angle_alpha 87.910(3)
_cell_angle_beta 74.239(2)
_cell_angle_gamma 80.478(2)
_cell_formula_units_Z 2
_cell_length_a 9.4499(6)
_cell_length_b 10.8633(7)
_cell_length_c 11.2086(9)
_cell_measurement_reflns_used 1712
_cell_measurement_temperature 100(2)
_cell_measurement_theta_max 26.62
_cell_measurement_theta_min 2.27
_cell_volume 1092.08(13)
_computing_cell_refinement 'SAINT (Bruker, 2007)'
_computing_data_collection 'APEX2 (Bruker, 2007)'
_computing_data_reduction 'SAINT (Bruker, 2007)'
_computing_molecular_graphics 'SHELXTL (Sheldrick, 2008)'
_computing_publication_material 'SHELXTL (Sheldrick, 2008)'
_computing_structure_refinement 'SHELXTL (Sheldrick, 2008)'
_computing_structure_solution 'SHELXTL (Sheldrick, 2008)'
_diffrn_ambient_temperature 100(2)
_diffrn_measured_fraction_theta_full 0.985
_diffrn_measured_fraction_theta_max 0.985
_diffrn_measurement_device_type 'Bruker SMART APEXII'
_diffrn_measurement_method '\f and \w'
_diffrn_radiation_monochromator graphite
_diffrn_radiation_source 'fine-focus sealed tube'
_diffrn_radiation_type MoK\a
_diffrn_radiation_wavelength 0.71073
_diffrn_reflns_av_R_equivalents 0.0595
_diffrn_reflns_av_sigmaI/netI 0.0892
_diffrn_reflns_limit_h_max 13
_diffrn_reflns_limit_h_min -13
_diffrn_reflns_limit_k_max 15
_diffrn_reflns_limit_k_min -15
_diffrn_reflns_limit_l_max 15
_diffrn_reflns_limit_l_min -15
_diffrn_reflns_number 14393
_diffrn_reflns_theta_full 30.05
_diffrn_reflns_theta_max 30.05
_diffrn_reflns_theta_min 1.89
_exptl_absorpt_coefficient_mu 2.044
_exptl_absorpt_correction_T_max 0.854
_exptl_absorpt_correction_T_min 0.749
_exptl_absorpt_correction_type multi-scan
_exptl_absorpt_process_details '(SADABS; Bruker, 2001)'
_exptl_crystal_colour colourless
_exptl_crystal_density_diffrn 2.223
_exptl_crystal_density_method 'not measured'
_exptl_crystal_description prism
_exptl_crystal_F_000 720
_exptl_crystal_size_max 0.15
_exptl_crystal_size_mid 0.12
_exptl_crystal_size_min 0.08
_refine_diff_density_max 1.030
_refine_diff_density_min -1.012
_refine_ls_extinction_method none
_refine_ls_goodness_of_fit_ref 0.996
_refine_ls_hydrogen_treatment constr
_refine_ls_matrix_type full
_refine_ls_number_parameters 265
_refine_ls_number_reflns 6313
_refine_ls_number_restraints 0
_refine_ls_restrained_S_all 0.996
_refine_ls_R_factor_all 0.0860
_refine_ls_R_factor_gt 0.0515
_refine_ls_shift/su_max 0.000
_refine_ls_shift/su_mean 0.000
_refine_ls_structure_factor_coef Fsqd
_refine_ls_weighting_details 'calc w = 1/[\s^2^(Fo^2^)+(0.0200P)^2^+3.0000P] where P=(Fo^2^+2Fc^2^)/3'
_refine_ls_weighting_scheme calc
_refine_ls_wR_factor_gt 0.0826
_refine_ls_wR_factor_ref 0.0912
_reflns_number_gt 4460
_reflns_number_total 6313
_reflns_threshold_expression I>2\s(I)
_cod_data_source_file om2258.cif
_cod_data_source_block I
_cod_database_code 2219673
_cod_database_fobs_code 2219673

loop_
_symmetry_equiv_pos_as_xyz
'x, y, z'
'-x, -y, -z'

loop_
_atom_site_type_symbol
_atom_site_label
_atom_site_fract_x
_atom_site_fract_y
_atom_site_fract_z
_atom_site_U_iso_or_equiv
_atom_site_adp_type
_atom_site_calc_flag
_atom_site_refinement_flags
_atom_site_occupancy
Cd Cd1 0.52233(4) 0.41267(3) 0.34288(3) 0.01222(9) Uani d . 1
Cd Cd2 0.64542(4) 0.07117(3) 0.36831(3) 0.01104(9) Uani d . 1
O O1 0.7671(4) 0.7051(4) 0.4236(3) 0.0213(9) Uani d . 1
O O2 0.6031(4) 0.5739(3) 0.4480(3) 0.0148(8) Uani d . 1
O O3 0.9775(4) 0.7024(3) -0.0481(3) 0.0161(8) Uani d . 1
H H3O 0.9961 0.7687 -0.0219 0.019 Uiso d R 1
O O4 0.6494(4) 0.3865(3) -0.0651(3) 0.0176(8) Uani d . 1
O O5 0.5617(4) 0.3419(3) 0.1337(3) 0.0168(8) Uani d . 1
O O6 0.3269(5) 0.5374(4) 0.2974(4) 0.0362(12) Uani d . 1
H H6A 0.3554 0.5447 0.2191 0.043 Uiso d R 1
H H6B 0.2343 0.5340 0.3225 0.043 Uiso d R 1
O O7 0.4213(4) 0.2185(3) 0.3620(3) 0.0125(7) Uani d . 1
H H7A 0.3838 0.2156 0.3015 0.015 Uiso d R 1
H H7B 0.3509 0.2240 0.4284 0.015 Uiso d R 1
O O8 0.6944(4) 0.2700(3) 0.4137(3) 0.0131(7) Uani d . 1
H H8A 0.6943 0.2618 0.4894 0.016 Uiso d R 1
H H8B 0.7838 0.2795 0.3789 0.016 Uiso d R 1
O O9 0.8938(4) 0.1332(3) -0.0142(3) 0.0154(7) Uani d . 1
O O10 0.8252(4) 0.1290(4) 0.1920(3) 0.0189(8) Uani d . 1
O O11 0.6211(4) -0.1986(3) -0.1198(3) 0.0154(8) Uani d . 1
H H11O 0.5712 -0.2583 -0.1067 0.018 Uiso d R 1
O O12 0.3580(4) -0.2089(3) 0.3456(3) 0.0146(7) Uani d . 1
O O13 0.4717(4) -0.0785(3) 0.4216(3) 0.0141(7) Uani d . 1
O O14 0.8487(4) -0.0278(4) 0.4192(4) 0.0261(9) Uani d . 1
H H14A 0.9137 -0.0794 0.3697 0.031 Uiso d R 1
H H14B 0.8540 -0.0580 0.4892 0.031 Uiso d R 1
N N1 0.6853(5) 0.5189(4) 0.2066(4) 0.0119(4) Uani d . 1
N N2 0.6319(4) -0.0249(4) 0.1969(4) 0.0104(4) Uani d . 1
C C1 0.7505(5) 0.6044(5) 0.2457(4) 0.0119(4) Uani d . 1
C C2 0.8515(5) 0.6687(4) 0.1641(4) 0.0119(4) Uani d . 1
H H2A 0.8979 0.7272 0.1945 0.014 Uiso calc R 1
C C3 0.8838(5) 0.6462(5) 0.0370(4) 0.0119(4) Uani d . 1
C C4 0.8116(5) 0.5594(4) -0.0030(4) 0.0119(4) Uani d . 1
H H4A 0.8286 0.5436 -0.0890 0.014 Uiso calc R 1
C C5 0.7155(5) 0.4969(4) 0.0840(4) 0.0119(4) Uani d . 1
C C6 0.7047(6) 0.6299(5) 0.3840(5) 0.0149(10) Uani d . 1
C C7 0.6364(5) 0.4018(5) 0.0464(4) 0.0107(9) Uani d . 1
C C8 0.7203(5) -0.0014(4) 0.0849(4) 0.0104(4) Uani d . 1
C C9 0.7187(5) -0.0582(4) -0.0220(4) 0.0104(4) Uani d . 1
H H9A 0.7824 -0.0395 -0.0996 0.012 Uiso calc R 1
C C10 0.6223(5) -0.1432(4) -0.0149(4) 0.0104(4) Uani d . 1
C C11 0.5281(5) -0.1673(4) 0.1005(4) 0.0104(4) Uani d . 1
H H11A 0.4595 -0.2238 0.1076 0.012 Uiso calc R 1
C C12 0.5376(5) -0.1068(4) 0.2040(4) 0.0104(4) Uani d . 1
C C13 0.8203(6) 0.0931(5) 0.0898(5) 0.0121(10) Uani d . 1
C C14 0.4476(6) -0.1331(5) 0.3343(4) 0.0113(10) Uani d . 1
O O15 0.9715(4) 0.3122(4) 0.3047(3) 0.0203(8) Uani d . 1
H H15A 0.9866 0.3760 0.3381 0.024 Uiso d R 1
H H15B 0.9582 0.3302 0.2337 0.024 Uiso d R 1
O O16 0.1500(5) 0.0936(4) 0.3498(4) 0.0355(11) Uani d . 1
H H16A 0.0945 0.0451 0.3354 0.043 Uiso d R 1
H H16B 0.1150 0.1647 0.3267 0.043 Uiso d R 1
O O17 0.0340(6) 0.5346(5) 0.3824(6) 0.0617(17) Uani d . 1
H H17A -0.0011 0.5732 0.3266 0.074 Uiso d R 1
H H17B 0.0098 0.5884 0.4407 0.074 Uiso d R 1
O O18 0.1026(5) 0.8506(6) 0.2576(4) 0.0601(18) Uani d . 1
H H18A 0.1070 0.8458 0.1811 0.072 Uiso d R 1
H H18B 0.1561 0.7904 0.2832 0.072 Uiso d R 1

loop_
_atom_site_aniso_label
_atom_site_aniso_U_11
_atom_site_aniso_U_22
_atom_site_aniso_U_33
_atom_site_aniso_U_12
_atom_site_aniso_U_13
_atom_site_aniso_U_23
Cd1 0.0173(2) 0.0132(2) 0.00806(18) -0.00777(16) -0.00365(15) 0.00109(14)
Cd2 0.01285(19) 0.01276(19) 0.00844(18) -0.00532(15) -0.00244(15) -0.00044(14)
O1 0.031(2) 0.028(2) 0.0082(17) -0.0200(18) -0.0008(16) -0.0055(15)
O2 0.0185(19) 0.0151(19) 0.0115(18) -0.0074(15) -0.0024(15) -0.0002(14)
O3 0.0175(19) 0.0163(19) 0.0130(18) -0.0089(15) 0.0024(15) -0.0004(14)
O4 0.027(2) 0.019(2) 0.0095(17) -0.0118(16) -0.0043(15) 0.0014(14)
O5 0.026(2) 0.0194(19) 0.0077(17) -0.0168(16) -0.0011(15) 0.0009(14)
O6 0.025(2) 0.063(3) 0.013(2) 0.016(2) -0.0060(18) -0.002(2)
O7 0.0106(17) 0.0196(19) 0.0072(16) -0.0046(14) -0.0003(13) -0.0022(13)
O8 0.0149(18) 0.0188(19) 0.0068(16) -0.0053(14) -0.0036(14) 0.0015(13)
O9 0.0179(19) 0.0188(19) 0.0115(17) -0.0097(15) -0.0034(14) 0.0001(14)
O10 0.025(2) 0.025(2) 0.0087(17) -0.0142(17) -0.0024(15) -0.0027(15)
O11 0.022(2) 0.0192(19) 0.0074(16) -0.0142(15) -0.0021(14) -0.0031(14)
O12 0.022(2) 0.0134(18) 0.0091(17) -0.0050(15) -0.0028(15) -0.0040(13)
O13 0.0194(19) 0.0139(18) 0.0114(17) -0.0098(15) -0.0038(15) -0.0016(14)
O14 0.027(2) 0.032(2) 0.018(2) -0.0006(19) -0.0072(18) 0.0077(17)
N1 0.0120(10) 0.0121(10) 0.0104(9) -0.0027(7) -0.0003(7) -0.0008(7)
N2 0.0103(9) 0.0122(10) 0.0084(9) -0.0023(7) -0.0017(7) 0.0000(7)
C1 0.0120(10) 0.0121(10) 0.0104(9) -0.0027(7) -0.0003(7) -0.0008(7)
C2 0.0120(10) 0.0121(10) 0.0104(9) -0.0027(7) -0.0003(7) -0.0008(7)
C3 0.0120(10) 0.0121(10) 0.0104(9) -0.0027(7) -0.0003(7) -0.0008(7)
C4 0.0120(10) 0.0121(10) 0.0104(9) -0.0027(7) -0.0003(7) -0.0008(7)
C5 0.0120(10) 0.0121(10) 0.0104(9) -0.0027(7) -0.0003(7) -0.0008(7)
C6 0.016(3) 0.010(2) 0.017(3) -0.004(2) 0.000(2) -0.0035(19)
C7 0.007(2) 0.014(2) 0.010(2) -0.0031(18) 0.0009(18) -0.0028(18)
C8 0.0103(9) 0.0122(10) 0.0084(9) -0.0023(7) -0.0017(7) 0.0000(7)
C9 0.0103(9) 0.0122(10) 0.0084(9) -0.0023(7) -0.0017(7) 0.0000(7)
C10 0.0103(9) 0.0122(10) 0.0084(9) -0.0023(7) -0.0017(7) 0.0000(7)
C11 0.0103(9) 0.0122(10) 0.0084(9) -0.0023(7) -0.0017(7) 0.0000(7)
C12 0.0103(9) 0.0122(10) 0.0084(9) -0.0023(7) -0.0017(7) 0.0000(7)
C13 0.013(2) 0.013(2) 0.014(2) -0.0096(19) -0.0051(19) 0.0017(18)
C14 0.013(2) 0.011(2) 0.011(2) -0.0052(19) -0.0050(19) 0.0063(18)
O15 0.0175(19) 0.033(2) 0.0114(18) -0.0112(17) -0.0013(15) -0.0039(16)
O16 0.052(3) 0.037(3) 0.018(2) -0.012(2) -0.009(2) 0.0051(19)
O17 0.036(3) 0.055(4) 0.098(5) 0.003(3) -0.026(3) -0.040(3)
O18 0.031(3) 0.127(5) 0.012(2) 0.029(3) -0.011(2) -0.013(3)

loop_
_atom_type_symbol
_atom_type_description
_atom_type_scat_dispersion_real
_atom_type_scat_dispersion_imag
_atom_type_scat_source
C C 0.0033 0.0016 'International Tables Vol C Tables 4.2.6.8 and 6.1.1.4'
H H 0.0000 0.0000 'International Tables Vol C Tables 4.2.6.8 and 6.1.1.4'
N N 0.0061 0.0033 'International Tables Vol C Tables 4.2.6.8 and 6.1.1.4'
O O 0.0106 0.0060 'International Tables Vol C Tables 4.2.6.8 and 6.1.1.4'
Cd Cd -0.8075 1.2024 'International Tables Vol C Tables 4.2.6.8 and 6.1.1.4'

loop_
_geom_angle_atom_site_label_1
_geom_angle_atom_site_label_2
_geom_angle_atom_site_label_3
_geom_angle_site_symmetry_1
_geom_angle_site_symmetry_3
_geom_angle
O6 Cd1 N1 . . 90.59(16)
O6 Cd1 O2 . 2_666 90.18(14)
N1 Cd1 O2 . 2_666 136.84(13)
O6 Cd1 O8 . . 170.72(15)
N1 Cd1 O8 . . 98.66(13)
O2 Cd1 O8 2_666 . 82.57(12)
O6 Cd1 O5 . . 81.50(14)
N1 Cd1 O5 . . 69.20(13)
O2 Cd1 O5 2_666 . 153.07(12)
O8 Cd1 O5 . . 102.43(12)
O6 Cd1 O7 . . 97.28(15)
N1 Cd1 O7 . . 141.26(13)
O2 Cd1 O7 2_666 . 81.24(11)
O8 Cd1 O7 . . 75.95(12)
O5 Cd1 O7 . . 74.55(11)
O6 Cd1 O2 . . 96.88(15)
N1 Cd1 O2 . . 67.99(13)
O2 Cd1 O2 2_666 . 69.08(14)
O8 Cd1 O2 . . 85.97(12)
O5 Cd1 O2 . . 137.14(11)
O7 Cd1 O2 . . 147.01(11)
O14 Cd2 N2 . . 107.13(15)
O14 Cd2 O13 . 2_656 86.47(13)
N2 Cd2 O13 . 2_656 137.82(13)
O14 Cd2 O10 . . 82.66(14)
N2 Cd2 O10 . . 70.05(13)
O13 Cd2 O10 2_656 . 152.13(12)
O14 Cd2 O8 . . 91.90(13)
N2 Cd2 O8 . . 135.50(13)
O13 Cd2 O8 2_656 . 81.67(12)
O10 Cd2 O8 . . 73.16(12)
O14 Cd2 O13 . . 103.58(13)
N2 Cd2 O13 . . 68.77(13)
O13 Cd2 O13 2_656 . 69.25(13)
O10 Cd2 O13 . . 138.33(12)
O8 Cd2 O13 . . 145.76(12)
O14 Cd2 O7 . . 163.49(13)
N2 Cd2 O7 . . 89.32(13)
O13 Cd2 O7 2_656 . 82.00(12)
O10 Cd2 O7 . . 102.26(12)
O8 Cd2 O7 . . 74.81(11)
O13 Cd2 O7 . . 83.36(12)
C6 O2 Cd1 . 2_666 131.4(3)
C6 O2 Cd1 . . 117.6(3)
Cd1 O2 Cd1 2_666 . 110.92(14)
C3 O3 H3O . . 113.4
C7 O5 Cd1 . . 118.0(3)
Cd1 O6 H6A . . 103.6
Cd1 O6 H6B . . 129.8
H6A O6 H6B . . 111.7
Cd1 O7 Cd2 . . 99.37(12)
Cd1 O7 H7A . . 106.8
Cd2 O7 H7A . . 119.4
Cd1 O7 H7B . . 107.0
Cd2 O7 H7B . . 115.1
H7A O7 H7B . . 107.9
Cd1 O8 Cd2 . . 104.26(13)
Cd1 O8 H8A . . 124.0
Cd2 O8 H8A . . 101.5
Cd1 O8 H8B . . 112.2
Cd2 O8 H8B . . 112.2
H8A O8 H8B . . 102.3
C13 O10 Cd2 . . 116.8(3)
C10 O11 H11O . . 113.0
C14 O13 Cd2 . 2_656 131.0(3)
C14 O13 Cd2 . . 117.7(3)
Cd2 O13 Cd2 2_656 . 110.75(13)
Cd2 O14 H14A . . 121.4
Cd2 O14 H14B . . 127.6
H14A O14 H14B . . 101.5
C1 N1 C5 . . 118.9(4)
C1 N1 Cd1 . . 121.5(3)
C5 N1 Cd1 . . 119.6(3)
C12 N2 C8 . . 118.6(4)
C12 N2 Cd2 . . 121.3(3)
C8 N2 Cd2 . . 120.1(3)
N1 C1 C2 . . 122.2(4)
N1 C1 C6 . . 116.1(4)
C2 C1 C6 . . 121.6(4)
C1 C2 C3 . . 119.2(5)
C1 C2 H2A . . 120.4
C3 C2 H2A . . 120.4
O3 C3 C2 . . 124.0(4)
O3 C3 C4 . . 117.9(4)
C2 C3 C4 . . 118.1(4)
C5 C4 C3 . . 119.3(4)
C5 C4 H4A . . 120.4
C3 C4 H4A . . 120.4
N1 C5 C4 . . 122.2(5)
N1 C5 C7 . . 116.2(4)
C4 C5 C7 . . 121.5(4)
O1 C6 O2 . . 126.1(5)
O1 C6 C1 . . 117.7(4)
O2 C6 C1 . . 116.2(4)
O4 C7 O5 . . 125.0(5)
O4 C7 C5 . . 118.8(4)
O5 C7 C5 . . 116.2(4)
N2 C8 C9 . . 122.7(4)
N2 C8 C13 . . 113.3(4)
C9 C8 C13 . . 124.1(4)
C8 C9 C10 . . 118.8(4)
C8 C9 H9A . . 120.6
C10 C9 H9A . . 120.6
O11 C10 C9 . . 118.6(4)
O11 C10 C11 . . 122.2(4)
C9 C10 C11 . . 119.2(4)
C12 C11 C10 . . 118.3(4)
C12 C11 H11A . . 120.9
C10 C11 H11A . . 120.9
N2 C12 C11 . . 122.3(4)
N2 C12 C14 . . 115.4(4)
C11 C12 C14 . . 122.2(4)
O10 C13 O9 . . 123.6(4)
O10 C13 C8 . . 119.1(4)
O9 C13 C8 . . 117.3(4)
O13 C14 O12 . . 125.6(5)
O13 C14 C12 . . 116.7(4)
O12 C14 C12 . . 117.6(4)
H15A O15 H15B . . 110.3
H16A O16 H16B . . 104.2
H17A O17 H17B . . 102.7
H18A O18 H18B . . 114.0

loop_
_geom_bond_atom_site_label_1
_geom_bond_atom_site_label_2
_geom_bond_site_symmetry_2
_geom_bond_distance
Cd1 O6 . 2.267(4)
Cd1 N1 . 2.284(4)
Cd1 O2 2_666 2.320(3)
Cd1 O8 . 2.335(3)
Cd1 O5 . 2.406(3)
Cd1 O7 . 2.435(3)
Cd1 O2 . 2.474(3)
Cd2 O14 . 2.244(4)
Cd2 N2 . 2.263(4)
Cd2 O13 2_656 2.312(3)
Cd2 O10 . 2.372(4)
Cd2 O8 . 2.383(3)
Cd2 O13 . 2.445(3)
Cd2 O7 . 2.450(3)
O1 C6 . 1.241(6)
O2 C6 . 1.262(6)
O2 Cd1 2_666 2.320(3)
O3 C3 . 1.320(5)
O3 H3O . 0.8500
O4 C7 . 1.237(6)
O5 C7 . 1.269(6)
O6 H6A . 0.8500
O6 H6B . 0.8500
O7 H7A . 0.8501
O7 H7B . 0.8500
O8 H8A . 0.8500
O8 H8B . 0.8500
O9 C13 . 1.286(6)
O10 C13 . 1.238(6)
O11 C10 . 1.344(5)
O11 H11O . 0.8500
O12 C14 . 1.255(6)
O13 C14 . 1.252(6)
O13 Cd2 2_656 2.312(3)
O14 H14A . 0.8500
O14 H14B . 0.8500
N1 C1 . 1.343(6)
N1 C5 . 1.347(6)
N2 C12 . 1.346(6)
N2 C8 . 1.347(6)
C1 C2 . 1.390(7)
C1 C6 . 1.515(7)
C2 C3 . 1.395(7)
C2 H2A . 0.9500
C3 C4 . 1.402(7)
C4 C5 . 1.383(7)
C4 H4A . 0.9500
C5 C7 . 1.505(7)
C8 C9 . 1.373(6)
C8 C13 . 1.518(6)
C9 C10 . 1.387(6)
C9 H9A . 0.9500
C10 C11 . 1.400(6)
C11 C12 . 1.385(6)
C11 H11A . 0.9500
C12 C14 . 1.521(7)
O15 H15A . 0.8500
O15 H15B . 0.8500
O16 H16A . 0.8500
O16 H16B . 0.8500
O17 H17A . 0.8499
O17 H17B . 0.8501
O18 H18A . 0.8500
O18 H18B . 0.8500

loop_
_geom_hbond_atom_site_label_D
_geom_hbond_atom_site_label_H
_geom_hbond_atom_site_label_A
_geom_hbond_site_symmetry_A
_geom_hbond_distance_DH
_geom_hbond_distance_HA
_geom_hbond_distance_DA
_geom_hbond_angle_DHA
_geom_hbond_publ_flag
O3 H3O O9 2_765 0.850 1.735 2.536(5) 156 y
O6 H6A O4 2_665 0.850 1.865 2.665(5) 156 y
O6 H6B O17 1_555 0.850 1.828 2.677(8) 177 y
O7 H7A O11 2_655 0.850 2.065 2.871(5) 158 y
O7 H7B O1 2_666 0.850 1.841 2.639(5) 156 y
O8 H8A O12 2_656 0.850 1.875 2.687(5) 159 y
O8 H8B O15 1_555 0.850 1.830 2.679(5) 176 y
O11 H11O O5 2_655 0.850 1.760 2.547(5) 153 y
O14 H14A O18 1_645 0.850 1.935 2.747(7) 159 y
O14 H14B O16 2_656 0.850 1.823 2.663(6) 169 y
O15 H15A O17 1_655 0.850 1.963 2.802(7) 169 y
O15 H15B O3 2_765 0.850 2.029 2.790(5) 149 y
O16 H16A O18 1_545 0.850 2.297 3.013(6) 142 y
O16 H16A O14 1_455 0.850 2.505 3.228(6) 143 y
O16 H16B O15 1_455 0.850 1.974 2.791(6) 161 y
O18 H18A O9 2_665 0.850 1.879 2.719(5) 170 y
O18 H18B O12 1_565 0.850 2.204 2.819(6) 129 y
C11 H11A O4 2_655 0.950 2.310 3.224(6) 161 y

loop_
_geom_torsion_atom_site_label_1
_geom_torsion_atom_site_label_2
_geom_torsion_atom_site_label_3
_geom_torsion_atom_site_label_4
_geom_torsion_site_symmetry_1
_geom_torsion_site_symmetry_4
_geom_torsion
O6 Cd1 O2 C6 . . -94.9(4)
N1 Cd1 O2 C6 . . -7.1(4)
O2 Cd1 O2 C6 2_666 . 177.6(5)
O8 Cd1 O2 C6 . . 94.0(4)
O5 Cd1 O2 C6 . . -10.0(5)
O7 Cd1 O2 C6 . . 150.2(3)
O6 Cd1 O2 Cd1 . 2_666 87.55(17)
N1 Cd1 O2 Cd1 . 2_666 175.4(2)
O2 Cd1 O2 Cd1 2_666 2_666 0.0
O8 Cd1 O2 Cd1 . 2_666 -83.58(15)
O5 Cd1 O2 Cd1 . 2_666 172.46(14)
O7 Cd1 O2 Cd1 . 2_666 -27.3(3)
O6 Cd1 O5 C7 . . 86.1(4)
N1 Cd1 O5 C7 . . -7.8(3)
O2 Cd1 O5 C7 2_666 . 159.4(3)
O8 Cd1 O5 C7 . . -102.5(4)
O7 Cd1 O5 C7 . . -173.9(4)
O2 Cd1 O5 C7 . . -4.9(5)
O6 Cd1 O7 Cd2 . . 168.82(13)
N1 Cd1 O7 Cd2 . . 68.7(2)
O2 Cd1 O7 Cd2 2_666 . -102.13(13)
O8 Cd1 O7 Cd2 . . -17.66(11)
O5 Cd1 O7 Cd2 . . 89.76(13)
O2 Cd1 O7 Cd2 . . -76.4(2)
O14 Cd2 O7 Cd1 . . 54.7(5)
N2 Cd2 O7 Cd1 . . -120.54(14)
O13 Cd2 O7 Cd1 2_656 . 100.87(13)
O10 Cd2 O7 Cd1 . . -51.13(13)
O8 Cd2 O7 Cd1 . . 17.39(11)
O13 Cd2 O7 Cd1 . . 170.76(12)
N1 Cd1 O8 Cd2 . . -122.31(14)
O2 Cd1 O8 Cd2 2_666 . 101.29(14)
O5 Cd1 O8 Cd2 . . -51.83(14)
O7 Cd1 O8 Cd2 . . 18.52(11)
O2 Cd1 O8 Cd2 . . 170.69(14)
O14 Cd2 O8 Cd1 . . 171.44(14)
N2 Cd2 O8 Cd1 . . 54.4(2)
O13 Cd2 O8 Cd1 2_656 . -102.41(14)
O10 Cd2 O8 Cd1 . . 89.69(15)
O13 Cd2 O8 Cd1 . . -70.8(2)
O7 Cd2 O8 Cd1 . . -18.49(11)
O14 Cd2 O10 C13 . . 118.3(4)
N2 Cd2 O10 C13 . . 7.0(4)
O13 Cd2 O10 C13 2_656 . -173.8(3)
O8 Cd2 O10 C13 . . -147.5(4)
O13 Cd2 O10 C13 . . 16.1(5)
O7 Cd2 O10 C13 . . -77.7(4)
O14 Cd2 O13 C14 . . -107.3(4)
N2 Cd2 O13 C14 . . -3.9(4)
O13 Cd2 O13 C14 2_656 . 171.9(5)
O10 Cd2 O13 C14 . . -13.1(5)
O8 Cd2 O13 C14 . . 138.2(3)
O7 Cd2 O13 C14 . . 87.9(4)
O14 Cd2 O13 Cd2 . 2_656 80.84(17)
N2 Cd2 O13 Cd2 . 2_656 -175.8(2)
O13 Cd2 O13 Cd2 2_656 2_656 0.0
O10 Cd2 O13 Cd2 . 2_656 175.07(15)
O8 Cd2 O13 Cd2 . 2_656 -33.7(3)
O7 Cd2 O13 Cd2 . 2_656 -83.93(15)
O6 Cd1 N1 C1 . . 101.9(4)
O2 Cd1 N1 C1 2_666 . 11.0(5)
O8 Cd1 N1 C1 . . -77.4(4)
O5 Cd1 N1 C1 . . -177.5(4)
O7 Cd1 N1 C1 . . -155.7(3)
O2 Cd1 N1 C1 . . 4.7(4)
O6 Cd1 N1 C5 . . -77.2(4)
O2 Cd1 N1 C5 2_666 . -168.1(3)
O8 Cd1 N1 C5 . . 103.6(4)
O5 Cd1 N1 C5 . . 3.5(3)
O7 Cd1 N1 C5 . . 25.2(5)
O2 Cd1 N1 C5 . . -174.4(4)
O14 Cd2 N2 C12 . . 101.5(4)
O13 Cd2 N2 C12 2_656 . -2.7(5)
O10 Cd2 N2 C12 . . 176.7(4)
O8 Cd2 N2 C12 . . -147.3(3)
O13 Cd2 N2 C12 . . 3.2(3)
O7 Cd2 N2 C12 . . -79.9(4)
O14 Cd2 N2 C8 . . -78.0(4)
O13 Cd2 N2 C8 2_656 . 177.9(3)
O10 Cd2 N2 C8 . . -2.7(3)
O8 Cd2 N2 C8 . . 33.3(4)
O13 Cd2 N2 C8 . . -176.2(4)
O7 Cd2 N2 C8 . . 100.6(4)
C5 N1 C1 C2 . . -1.8(7)
Cd1 N1 C1 C2 . . 179.1(4)
C5 N1 C1 C6 . . 176.5(4)
Cd1 N1 C1 C6 . . -2.5(6)
N1 C1 C2 C3 . . 1.6(8)
C6 C1 C2 C3 . . -176.6(5)
C1 C2 C3 O3 . . 179.8(4)
C1 C2 C3 C4 . . 0.3(7)
O3 C3 C4 C5 . . 178.5(4)
C2 C3 C4 C5 . . -1.9(7)
C1 N1 C5 C4 . . 0.1(7)
Cd1 N1 C5 C4 . . 179.2(4)
C1 N1 C5 C7 . . -178.9(4)
Cd1 N1 C5 C7 . . 0.2(6)
C3 C4 C5 N1 . . 1.8(8)
C3 C4 C5 C7 . . -179.3(4)
Cd1 O2 C6 O1 2_666 . 3.4(8)
Cd1 O2 C6 O1 . . -173.5(4)
Cd1 O2 C6 C1 2_666 . -174.8(3)
Cd1 O2 C6 C1 . . 8.2(6)
N1 C1 C6 O1 . . 177.4(5)
C2 C1 C6 O1 . . -4.2(8)
N1 C1 C6 O2 . . -4.2(7)
C2 C1 C6 O2 . . 174.2(5)
Cd1 O5 C7 O4 . . -170.3(4)
Cd1 O5 C7 C5 . . 10.5(6)
N1 C5 C7 O4 . . 173.4(5)
C4 C5 C7 O4 . . -5.6(7)
N1 C5 C7 O5 . . -7.4(7)
C4 C5 C7 O5 . . 173.7(5)
C12 N2 C8 C9 . . -0.4(7)
Cd2 N2 C8 C9 . . 179.0(4)
C12 N2 C8 C13 . . 179.6(4)
Cd2 N2 C8 C13 . . -1.0(5)
N2 C8 C9 C10 . . 0.0(7)
C13 C8 C9 C10 . . 180.0(4)
C8 C9 C10 O11 . . -180.0(4)
C8 C9 C10 C11 . . 1.0(7)
O11 C10 C11 C12 . . 179.5(4)
C9 C10 C11 C12 . . -1.4(7)
C8 N2 C12 C11 . . -0.1(7)
Cd2 N2 C12 C11 . . -179.6(4)
C8 N2 C12 C14 . . 177.0(4)
Cd2 N2 C12 C14 . . -2.5(6)
C10 C11 C12 N2 . . 1.0(7)
C10 C11 C12 C14 . . -175.9(4)
Cd2 O10 C13 O9 . . 168.5(4)
Cd2 O10 C13 C8 . . -10.2(6)
N2 C8 C13 O10 . . 7.7(7)
C9 C8 C13 O10 . . -172.3(5)
N2 C8 C13 O9 . . -171.1(4)
C9 C8 C13 O9 . . 8.9(7)
Cd2 O13 C14 O12 2_656 . -7.4(8)
Cd2 O13 C14 O12 . . -177.3(4)
Cd2 O13 C14 C12 2_656 . 174.0(3)
Cd2 O13 C14 C12 . . 4.1(6)
N2 C12 C14 O13 . . -1.3(7)
C11 C12 C14 O13 . . 175.8(5)
N2 C12 C14 O12 . . 180.0(4)
C11 C12 C14 O12 . . -2.9(7)
